data_2226765
loop_
_publ_author_name
'Yuan, Mao-Sen'
'Zhao, Li'
'Zhang, Ran-rong'

_publ_section_title
;
 9-Ethyl-9<i>H</i>-carbazole-3-carbaldehyde
;
_journal_coeditor_code BH2297
_journal_issue 8
_journal_name_full 'Acta Crystallographica Section E'
_journal_page_first o1885
_journal_paper_doi 10.1107/S1600536810025183
_journal_volume 66
_journal_year 2010
_chemical_formula_iupac 'C15 H13 N O'
_chemical_formula_moiety 'C15 H13 N O'
_chemical_formula_sum 'C15 H13 N O'
_chemical_formula_weight 223.26
_chemical_name_common 9-ethyl-3-formyl-9<i>H</i>-carbazole
_chemical_name_systematic
;
9-Ethyl-9<i>H</i>-carbazole-3-carbaldehyde
;
_space_group_IT_number 14
_symmetry_cell_setting monoclinic
_symmetry_space_group_name_Hall '-P 2yn'
_symmetry_space_group_name_H-M 'P 1 21/n 1'
_atom_sites_solution_hydrogens geom
_atom_sites_solution_primary direct
_atom_sites_solution_secondary difmap
_audit_creation_method SHELXL97
_cell_angle_alpha 90.00
_cell_angle_beta 104.3870(10)
_cell_angle_gamma 90.00
_cell_formula_units_Z 4
_cell_length_a 10.6523(10)
_cell_length_b 8.2312(6)
_cell_length_c 13.8005(12)
_cell_measurement_reflns_used 1960
_cell_measurement_temperature 298(2)
_cell_measurement_theta_max 25.189
_cell_measurement_theta_min 2.766
_cell_volume 1172.10(17)
_computing_cell_refinement 'SAINT (Bruker, 2005)'
_computing_data_collection 'APEX2 (Bruker, 2005)'
_computing_data_reduction 'SAINT (Bruker, 2005)'
_computing_molecular_graphics 'SHELXTL (Sheldrick, 2008)'
_computing_publication_material 'SHELXTL (Sheldrick, 2008)'
_computing_structure_refinement 'SHELXL97 (Sheldrick, 2008)'
_computing_structure_solution 'SHELXS97 (Sheldrick, 2008)'
_diffrn_ambient_temperature 298(2)
_diffrn_measured_fraction_theta_full 0.998
_diffrn_measured_fraction_theta_max 0.998
_diffrn_measurement_device_type 'Bruker APEXII CCD area-detector'
_diffrn_measurement_method '\f and \w scans'
_diffrn_radiation_monochromator graphite
_diffrn_radiation_source 'fine-focus sealed tube'
_diffrn_radiation_type MoK\a
_diffrn_radiation_wavelength 0.71073
_diffrn_reflns_av_R_equivalents 0.0285
_diffrn_reflns_av_sigmaI/netI 0.0322
_diffrn_reflns_limit_h_max 12
_diffrn_reflns_limit_h_min -12
_diffrn_reflns_limit_k_max 5
_diffrn_reflns_limit_k_min -9
_diffrn_reflns_limit_l_max 16
_diffrn_reflns_limit_l_min -16
_diffrn_reflns_number 5763
_diffrn_reflns_theta_full 25.02
_diffrn_reflns_theta_max 25.02
_diffrn_reflns_theta_min 2.17
_exptl_absorpt_coefficient_mu 0.079
_exptl_absorpt_correction_T_max 0.9667
_exptl_absorpt_correction_T_min 0.9614
_exptl_absorpt_correction_type multi-scan
_exptl_absorpt_process_details '(SADABS; Bruker, 2005)'
_exptl_crystal_colour colorless
_exptl_crystal_density_diffrn 1.265
_exptl_crystal_density_method 'not measured'
_exptl_crystal_description block
_exptl_crystal_F_000 472
_exptl_crystal_size_max 0.50
_exptl_crystal_size_mid 0.44
_exptl_crystal_size_min 0.43
_refine_diff_density_max 0.132
_refine_diff_density_min -0.113
_refine_ls_extinction_method none
_refine_ls_goodness_of_fit_ref 1.047
_refine_ls_hydrogen_treatment constr
_refine_ls_matrix_type full
_refine_ls_number_constraints 0
_refine_ls_number_parameters 155
_refine_ls_number_reflns 2065
_refine_ls_number_restraints 0
_refine_ls_restrained_S_all 1.047
_refine_ls_R_factor_all 0.0798
_refine_ls_R_factor_gt 0.0438
_refine_ls_shift/su_max 0.000
_refine_ls_shift/su_mean 0.000
_refine_ls_structure_factor_coef Fsqd
_refine_ls_weighting_details 'calc w=1/[\s^2^(Fo^2^)+(0.0369P)^2^+0.3721P] where P=(Fo^2^+2Fc^2^)/3'
_refine_ls_weighting_scheme calc
_refine_ls_wR_factor_gt 0.0953
_refine_ls_wR_factor_ref 0.1159
_reflns_number_gt 1313
_reflns_number_total 2065
_reflns_threshold_expression I>2\s(I)
_cod_data_source_file bh2297.cif
_cod_data_source_block I
_cod_original_sg_symbol_H-M 'P 21/n'
_cod_database_code 2226765
_cod_database_fobs_code 2226765

loop_
_symmetry_equiv_pos_as_xyz
'x, y, z'
'-x+1/2, y+1/2, -z+1/2'
'-x, -y, -z'
'x-1/2, -y-1/2, z-1/2'

loop_
_atom_site_type_symbol
_atom_site_label
_atom_site_fract_x
_atom_site_fract_y
_atom_site_fract_z
_atom_site_U_iso_or_equiv
_atom_site_adp_type
_atom_site_calc_flag
_atom_site_refinement_flags
_atom_site_occupancy
_atom_site_disorder_assembly
_atom_site_disorder_group
N N1 0.23808(16) 0.0604(2) 0.36043(12) 0.0579(5) Uani d . 1 . .
O O1 0.83067(17) 0.1354(3) 0.36513(14) 0.0966(6) Uani d . 1 . .
C C1 0.3591(2) 0.0376(3) 0.34470(15) 0.0518(5) Uani d . 1 . .
C C2 0.3972(2) -0.0683(3) 0.27949(16) 0.0631(6) Uani d . 1 . .
H H2 0.3382 -0.1383 0.2390 0.076 Uiso calc R 1 . .
C C3 0.5250(2) -0.0665(3) 0.27648(16) 0.0626(6) Uani d . 1 . .
H H3 0.5528 -0.1382 0.2340 0.075 Uiso calc R 1 . .
C C4 0.6142(2) 0.0397(3) 0.33530(15) 0.0545(6) Uani d . 1 . .
C C5 0.5753(2) 0.1450(3) 0.40056(14) 0.0529(5) Uani d . 1 . .
H H5 0.6347 0.2157 0.4401 0.063 Uiso calc R 1 . .
C C6 0.44792(19) 0.1444(2) 0.40663(13) 0.0466(5) Uani d . 1 . .
C C7 0.37450(19) 0.2342(2) 0.46404(14) 0.0489(5) Uani d . 1 . .
C C8 0.4063(2) 0.3526(3) 0.53694(16) 0.0639(6) Uani d . 1 . .
H H8 0.4914 0.3886 0.5592 0.077 Uiso calc R 1 . .
C C9 0.3104(3) 0.4162(3) 0.57591(18) 0.0766(7) Uani d . 1 . .
H H9 0.3304 0.4973 0.6242 0.092 Uiso calc R 1 . .
C C10 0.1842(3) 0.3611(3) 0.54428(19) 0.0773(7) Uani d . 1 . .
H H10 0.1211 0.4063 0.5720 0.093 Uiso calc R 1 . .
C C11 0.1490(2) 0.2417(3) 0.47318(17) 0.0666(7) Uani d . 1 . .
H H11 0.0640 0.2049 0.4524 0.080 Uiso calc R 1 . .
C C12 0.2467(2) 0.1786(3) 0.43386(15) 0.0531(5) Uani d . 1 . .
C C13 0.7479(2) 0.0386(3) 0.32700(18) 0.0709(7) Uani d . 1 . .
H H13 0.7716 -0.0439 0.2890 0.085 Uiso calc R 1 . .
C C14 0.1223(2) -0.0304(3) 0.31232(18) 0.0747(7) Uani d . 1 . .
H H14A 0.1251 -0.0561 0.2443 0.090 Uiso calc R 1 . .
H H14B 0.0467 0.0368 0.3092 0.090 Uiso calc R 1 . .
C C15 0.1098(3) -0.1842(4) 0.3666(2) 0.1012(10) Uani d . 1 . .
H H15A 0.1832 -0.2527 0.3679 0.152 Uiso calc R 1 . .
H H15B 0.0318 -0.2395 0.3329 0.152 Uiso calc R 1 . .
H H15C 0.1065 -0.1593 0.4339 0.152 Uiso calc R 1 . .

loop_
_atom_site_aniso_label
_atom_site_aniso_U_11
_atom_site_aniso_U_22
_atom_site_aniso_U_33
_atom_site_aniso_U_12
_atom_site_aniso_U_13
_atom_site_aniso_U_23
N1 0.0484(11) 0.0677(12) 0.0556(11) -0.0109(9) 0.0089(8) -0.0058(10)
O1 0.0640(12) 0.1300(18) 0.1015(14) -0.0201(12) 0.0310(10) 0.0030(13)
C1 0.0529(13) 0.0550(13) 0.0474(12) -0.0049(10) 0.0122(10) 0.0044(10)
C2 0.0631(15) 0.0672(16) 0.0590(14) -0.0122(12) 0.0152(11) -0.0083(12)
C3 0.0731(17) 0.0609(15) 0.0577(14) 0.0011(12) 0.0239(12) -0.0005(12)
C4 0.0584(14) 0.0573(14) 0.0494(12) -0.0012(11) 0.0169(10) 0.0115(11)
C5 0.0529(13) 0.0560(13) 0.0480(12) -0.0121(10) 0.0093(10) 0.0098(11)
C6 0.0495(12) 0.0483(12) 0.0411(11) -0.0056(10) 0.0093(9) 0.0083(10)
C7 0.0567(13) 0.0473(12) 0.0427(11) -0.0095(10) 0.0123(9) 0.0086(10)
C8 0.0803(17) 0.0608(15) 0.0553(13) -0.0202(13) 0.0257(12) -0.0002(12)
C9 0.109(2) 0.0605(16) 0.0702(16) -0.0180(15) 0.0410(15) -0.0074(13)
C10 0.095(2) 0.0729(17) 0.0764(17) 0.0029(16) 0.0449(15) 0.0022(15)
C11 0.0623(15) 0.0761(17) 0.0652(14) -0.0018(13) 0.0228(12) 0.0092(14)
C12 0.0581(14) 0.0559(13) 0.0454(11) -0.0020(11) 0.0129(10) 0.0079(11)
C13 0.0654(17) 0.0861(19) 0.0677(16) 0.0026(14) 0.0289(13) 0.0157(14)
C14 0.0548(15) 0.097(2) 0.0704(15) -0.0197(13) 0.0114(12) -0.0166(15)
C15 0.108(2) 0.108(2) 0.092(2) -0.0571(19) 0.0328(17) -0.0225(19)

loop_
_atom_type_symbol
_atom_type_description
_atom_type_scat_dispersion_real
_atom_type_scat_dispersion_imag
_atom_type_scat_source
C C 0.0033 0.0016 'International Tables Vol C Tables 4.2.6.8 and 6.1.1.4'
H H 0.0000 0.0000 'International Tables Vol C Tables 4.2.6.8 and 6.1.1.4'
O O 0.0106 0.0060 'International Tables Vol C Tables 4.2.6.8 and 6.1.1.4'
N N 0.0061 0.0033 'International Tables Vol C Tables 4.2.6.8 and 6.1.1.4'

loop_
_geom_angle_atom_site_label_1
_geom_angle_atom_site_label_2
_geom_angle_atom_site_label_3
_geom_angle_site_symmetry_1
_geom_angle_site_symmetry_3
_geom_angle
_geom_angle_publ_flag
C1 N1 C12 . . 108.45(16) y
C1 N1 C14 . . 125.50(19) y
C12 N1 C14 . . 125.96(19) y
N1 C1 C2 . . 128.9(2) n
N1 C1 C6 . . 109.47(18) n
C2 C1 C6 . . 121.60(19) n
C3 C2 C1 . . 117.8(2) n
C3 C2 H2 . . 121.1 ?
C1 C2 H2 . . 121.1 ?
C2 C3 C4 . . 121.8(2) n
C2 C3 H3 . . 119.1 ?
C4 C3 H3 . . 119.1 ?
C5 C4 C3 . . 120.0(2) n
C5 C4 C13 . . 120.7(2) n
C3 C4 C13 . . 119.2(2) n
C6 C5 C4 . . 119.61(19) n
C6 C5 H5 . . 120.2 ?
C4 C5 H5 . . 120.2 ?
C5 C6 C1 . . 119.12(19) n
C5 C6 C7 . . 134.79(19) n
C1 C6 C7 . . 106.09(17) n
C8 C7 C12 . . 119.5(2) n
C8 C7 C6 . . 133.74(19) n
C12 C7 C6 . . 106.76(18) n
C9 C8 C7 . . 118.9(2) n
C9 C8 H8 . . 120.6 ?
C7 C8 H8 . . 120.6 ?
C8 C9 C10 . . 120.8(2) n
C8 C9 H9 . . 119.6 ?
C10 C9 H9 . . 119.6 ?
C11 C10 C9 . . 122.1(2) n
C11 C10 H10 . . 118.9 ?
C9 C10 H10 . . 118.9 ?
C10 C11 C12 . . 116.7(2) n
C10 C11 H11 . . 121.7 ?
C12 C11 H11 . . 121.7 ?
C11 C12 N1 . . 128.8(2) n
C11 C12 C7 . . 122.0(2) n
N1 C12 C7 . . 109.22(18) n
O1 C13 C4 . . 125.7(3) n
O1 C13 H13 . . 117.1 ?
C4 C13 H13 . . 117.1 ?
N1 C14 C15 . . 112.2(2) n
N1 C14 H14A . . 109.2 ?
C15 C14 H14A . . 109.2 ?
N1 C14 H14B . . 109.2 ?
C15 C14 H14B . . 109.2 ?
H14A C14 H14B . . 107.9 ?
C14 C15 H15A . . 109.5 ?
C14 C15 H15B . . 109.5 ?
H15A C15 H15B . . 109.5 ?
C14 C15 H15C . . 109.5 ?
H15A C15 H15C . . 109.5 ?
H15B C15 H15C . . 109.5 ?

loop_
_geom_bond_atom_site_label_1
_geom_bond_atom_site_label_2
_geom_bond_site_symmetry_2
_geom_bond_distance
_geom_bond_publ_flag
N1 C1 . 1.372(3) y
N1 C12 . 1.391(3) y
N1 C14 . 1.453(3) y
O1 C13 . 1.208(3) y
C1 C2 . 1.384(3) n
C1 C6 . 1.413(3) n
C2 C3 . 1.372(3) n
C2 H2 . 0.9300 n
C3 C4 . 1.394(3) n
C3 H3 . 0.9300 n
C4 C5 . 1.385(3) n
C4 C13 . 1.457(3) n
C5 C6 . 1.380(3) n
C5 H5 . 0.9300 n
C6 C7 . 1.447(3) n
C7 C8 . 1.381(3) n
C7 C12 . 1.398(3) n
C8 C9 . 1.371(3) n
C8 H8 . 0.9300 n
C9 C10 . 1.382(3) n
C9 H9 . 0.9300 ?
C10 C11 . 1.374(3) n
C10 H10 . 0.9300 n
C11 C12 . 1.388(3) n
C11 H11 . 0.9300 n
C13 H13 . 0.9300 n
C14 C15 . 1.494(4) n
C14 H14A . 0.9700 n
C14 H14B . 0.9700 n
C15 H15A . 0.9600 n
C15 H15B . 0.9600 n
C15 H15C . 0.9600 n

loop_
_geom_torsion_atom_site_label_1
_geom_torsion_atom_site_label_2
_geom_torsion_atom_site_label_3
_geom_torsion_atom_site_label_4
_geom_torsion_site_symmetry_1
_geom_torsion_site_symmetry_2
_geom_torsion_site_symmetry_3
_geom_torsion_site_symmetry_4
_geom_torsion
_geom_torsion_publ_flag
C12 N1 C1 C2 . . . . 179.4(2) n
C14 N1 C1 C2 . . . . 2.6(3) n
C12 N1 C1 C6 . . . . -1.4(2) n
C14 N1 C1 C6 . . . . -178.23(19) n
N1 C1 C2 C3 . . . . 179.0(2) n
C6 C1 C2 C3 . . . . -0.1(3) n
C1 C2 C3 C4 . . . . -1.2(3) n
C2 C3 C4 C5 . . . . 1.4(3) n
C2 C3 C4 C13 . . . . -178.5(2) n
C3 C4 C5 C6 . . . . -0.2(3) n
C13 C4 C5 C6 . . . . 179.62(18) n
C4 C5 C6 C1 . . . . -1.0(3) n
C4 C5 C6 C7 . . . . -179.8(2) n
N1 C1 C6 C5 . . . . -178.10(17) n
C2 C1 C6 C5 . . . . 1.2(3) n
N1 C1 C6 C7 . . . . 1.1(2) n
C2 C1 C6 C7 . . . . -179.68(19) n
C5 C6 C7 C8 . . . . -2.0(4) n
C1 C6 C7 C8 . . . . 179.0(2) n
C5 C6 C7 C12 . . . . 178.6(2) n
C1 C6 C7 C12 . . . . -0.3(2) n
C12 C7 C8 C9 . . . . -1.9(3) n
C6 C7 C8 C9 . . . . 178.8(2) n
C7 C8 C9 C10 . . . . 1.1(3) n
C8 C9 C10 C11 . . . . 0.0(4) n
C9 C10 C11 C12 . . . . -0.2(3) n
C10 C11 C12 N1 . . . . -178.6(2) n
C10 C11 C12 C7 . . . . -0.6(3) n
C1 N1 C12 C11 . . . . 179.4(2) n
C14 N1 C12 C11 . . . . -3.8(3) n
C1 N1 C12 C7 . . . . 1.2(2) n
C14 N1 C12 C7 . . . . 178.0(2) n
C8 C7 C12 C11 . . . . 1.7(3) n
C6 C7 C12 C11 . . . . -178.88(19) n
C8 C7 C12 N1 . . . . -179.94(17) n
C6 C7 C12 N1 . . . . -0.5(2) n
C5 C4 C13 O1 . . . . -8.4(3) n
C3 C4 C13 O1 . . . . 171.5(2) n
C1 N1 C14 C15 . . . . 86.1(3) n
C12 N1 C14 C15 . . . . -90.2(3) n

loop_
_cod_related_entry_id
_cod_related_entry_database
_cod_related_entry_code
1 ChemSpider 74054
